data_4030993
loop_
_publ_author_name
'Engel-Andreasen, Jens'
'Wich, Kathrine'
'Laursen, Jonas S.'
'Harris, Pernille'
'Olsen, Christian A.'

_publ_section_title
;
 Effects of thionation and fluorination on cis-trans isomerization in
 tertiary amides: an investigation of N-alkylglycine (peptoid) rotamers.
;
_journal_issue 11
_journal_name_full 'The Journal of organic chemistry'
_journal_page_first 5415
_journal_page_last 5427
_journal_paper_doi 10.1021/acs.joc.5b00048
_journal_volume 80
_journal_year 2015
_chemical_formula_moiety 'C19 H20 Cl2 N2 O2'
_chemical_formula_sum 'C19 H20 Cl2 N2 O2'
_chemical_formula_weight 379.27
_chemical_name_systematic
;
 ?
;
_space_group_crystal_system orthorhombic
_space_group_IT_number 61
_space_group_name_Hall '-P 2ac 2ab'
_space_group_name_H-M_alt 'P b c a'
_symmetry_space_group_name_Hall '-P 2ac 2ab'
_symmetry_space_group_name_H-M 'P b c a'
_atom_sites_solution_hydrogens geom
_atom_sites_solution_primary direct
_audit_creation_date 2014-11-05
_audit_creation_method
;
Olex2 1.2
(compiled 2014.09.19 svn.r3010 for OlexSys, GUI svn.r4874)
;
_cell_angle_alpha 90
_cell_angle_beta 90
_cell_angle_gamma 90
_cell_formula_units_Z 8
_cell_length_a 17.97160(18)
_cell_length_b 10.96238(11)
_cell_length_c 19.1950(2)
_cell_measurement_reflns_used 7189
_cell_measurement_temperature 119.99(10)
_cell_measurement_theta_max 73.8310
_cell_measurement_theta_min 5.2020
_cell_volume 3781.64(7)
_computing_cell_refinement
;
CrysAlisPro, Agilent Technologies,
Version 1.171.37.34 (release 22-05-2014 CrysAlis171 .NET)
(compiled May 22 2014,16:03:01)
;
_computing_data_collection
;
CrysAlisPro, Agilent Technologies,
Version 1.171.37.34 (release 22-05-2014 CrysAlis171 .NET)
(compiled May 22 2014,16:03:01)
;
_computing_data_reduction
;
CrysAlisPro, Agilent Technologies,
Version 1.171.37.34 (release 22-05-2014 CrysAlis171 .NET)
(compiled May 22 2014,16:03:01)
;
_computing_molecular_graphics 'Olex2 (Dolomanov et al., 2009)'
_computing_publication_material 'Olex2 (Dolomanov et al., 2009)'
_computing_structure_refinement 'ShelXL (Sheldrick, 2008)'
_computing_structure_solution 'ShelXS (Sheldrick, 2008)'
_diffrn_ambient_environment N~2~
_diffrn_ambient_temperature 119.99(10)
_diffrn_detector 'CCD plate'
_diffrn_detector_area_resol_mean 5.3073
_diffrn_detector_type Atlas
_diffrn_measured_fraction_theta_full 0.998
_diffrn_measured_fraction_theta_max 0.987
_diffrn_measurement_details
;
  1 omega  -47.00   33.00   1.0000    1.0000
omega____ theta____ kappa____ phi______ frames
    -      -41.0554   38.0000   60.0000 80

  2 omega   43.00   80.00   1.0000    1.0000
omega____ theta____ kappa____ phi______ frames
    -       41.0554 -128.0000   53.0000 37

  3 omega   87.00  114.00   1.0000    2.8900
omega____ theta____ kappa____ phi______ frames
    -      106.6310 -125.0000   90.0000 27

  4 omega   54.00  107.00   1.0000    2.8900
omega____ theta____ kappa____ phi______ frames
    -      106.6310  -94.0000  120.0000 53

  5 omega   35.00   69.00   1.0000    2.8900
omega____ theta____ kappa____ phi______ frames
    -      106.6310 -125.0000   90.0000 34

  6 omega   36.00   99.00   1.0000    2.8900
omega____ theta____ kappa____ phi______ frames
    -      106.6310  -45.0000   90.0000 63

  7 omega  138.00  177.00   1.0000    2.8900
omega____ theta____ kappa____ phi______ frames
    -      106.6310  125.0000   30.0000 39

  8 omega  147.00  175.00   1.0000    2.8900
omega____ theta____ kappa____ phi______ frames
    -      106.6310  125.0000  -30.0000 28

  9 omega   78.00  176.00   1.0000    2.8900
omega____ theta____ kappa____ phi______ frames
    -      106.6310   30.0000 -150.0000 98

 10 omega   33.00   87.00   1.0000    2.8900
omega____ theta____ kappa____ phi______ frames
    -      106.6310  -30.0000 -150.0000 54

 11 omega -114.00  -32.00   1.0000    1.0000
omega____ theta____ kappa____ phi______ frames
    -      -41.0554  -57.0000   60.0000 82
;
_diffrn_measurement_device 'four-circle diffractometer'
_diffrn_measurement_device_type 'SuperNova, Dual, Cu at zero, Atlas'
_diffrn_measurement_method '\w scans'
_diffrn_orient_matrix_UB_11 -0.0854023000
_diffrn_orient_matrix_UB_12 -0.0110150000
_diffrn_orient_matrix_UB_13 0.0003780000
_diffrn_orient_matrix_UB_21 -0.0001035000
_diffrn_orient_matrix_UB_22 -0.0070243000
_diffrn_orient_matrix_UB_23 -0.0802071000
_diffrn_orient_matrix_UB_31 0.0068203000
_diffrn_orient_matrix_UB_32 -0.1399240000
_diffrn_orient_matrix_UB_33 0.0039045000
_diffrn_radiation_monochromator mirror
_diffrn_radiation_probe x-ray
_diffrn_radiation_type CuK\a
_diffrn_radiation_wavelength 1.54184
_diffrn_reflns_av_R_equivalents 0.0362
_diffrn_reflns_av_unetI/netI 0.0295
_diffrn_reflns_laue_measured_fraction_full 0.998
_diffrn_reflns_laue_measured_fraction_max 0.987
_diffrn_reflns_limit_h_max 20
_diffrn_reflns_limit_h_min -22
_diffrn_reflns_limit_k_max 8
_diffrn_reflns_limit_k_min -13
_diffrn_reflns_limit_l_max 23
_diffrn_reflns_limit_l_min -21
_diffrn_reflns_number 12795
_diffrn_reflns_point_group_measured_fraction_full 0.998
_diffrn_reflns_point_group_measured_fraction_max 0.987
_diffrn_reflns_theta_full 67.684
_diffrn_reflns_theta_max 74.122
_diffrn_reflns_theta_min 5.225
_diffrn_source 'sealed X-ray tube'
_diffrn_source_type 'SuperNova (Cu) X-ray Source'
_exptl_absorpt_coefficient_mu 3.206
_exptl_absorpt_correction_T_max 1.00000
_exptl_absorpt_correction_T_min 0.53547
_exptl_absorpt_correction_type multi-scan
_exptl_absorpt_process_details
;
CrysAlisPro, Agilent Technologies,
Version 1.171.37.34 (release 22-05-2014 CrysAlis171 .NET)
(compiled May 22 2014,16:03:01)
Empirical absorption correction using spherical harmonics,
 implemented in SCALE3 ABSPACK scaling algorithm.
;
_exptl_crystal_colour colourless
_exptl_crystal_colour_primary colourless
_exptl_crystal_density_diffrn 1.332
_exptl_crystal_description needle
_exptl_crystal_F_000 1584
_exptl_crystal_size_max 0.444
_exptl_crystal_size_mid 0.091
_exptl_crystal_size_min 0.09
_refine_diff_density_max 0.398
_refine_diff_density_min -0.498
_refine_diff_density_rms 0.058
_refine_ls_extinction_method none
_refine_ls_goodness_of_fit_ref 1.053
_refine_ls_hydrogen_treatment constr
_refine_ls_matrix_type full
_refine_ls_number_parameters 228
_refine_ls_number_reflns 3802
_refine_ls_number_restraints 0
_refine_ls_restrained_S_all 1.053
_refine_ls_R_factor_all 0.0496
_refine_ls_R_factor_gt 0.0452
_refine_ls_shift/su_max 0.000
_refine_ls_shift/su_mean 0.000
_refine_ls_structure_factor_coef Fsqd
_refine_ls_weighting_details
;
 w=1/[\s^2^(Fo^2^)+(0.0723P)^2^+1.6205P]
 where P=(Fo^2^+2Fc^2^)/3
;
_refine_ls_weighting_scheme calc
_refine_ls_wR_factor_gt 0.1214
_refine_ls_wR_factor_ref 0.1269
_reflns_Friedel_coverage 0.000
_reflns_number_gt 3378
_reflns_number_total 3802
_reflns_threshold_expression 'I > 2\s(I)'
_cod_data_source_file jo5b00048_si_002.cif
_cod_data_source_block compound_11
_cod_depositor_comments 'Adding full bibliography for 4030982--4030996.cif.'
_cod_original_cell_volume 3781.63(7)
_cod_database_code 4030993
_shelxl_version_number 2013-2
_chemical_oxdiff_formula 'C19 H20 N2 O2 Cl2'
_shelx_space_group_comment
;
The symmetry employed for this shelxl refinement is uniquely defined
by the following loop, which should always be used as a source of
symmetry information in preference to the above space-group names.
They are only intended as comments.
;
_reflns_odcompleteness_completeness 99.87
_reflns_odcompleteness_iscentric 1
_reflns_odcompleteness_theta 66.97
_olex2_refinement_description
;
1. Fixed Uiso
 At 1.2 times of:
  All C(H) groups, All C(H,H) groups
 At 1.5 times of:
  All C(H,H,H) groups
2.a Ternary CH refined with riding coordinates:
 C7(H7), C1(H1)
2.b Secondary CH2 refined with riding coordinates:
 C3(H3A,H3B)
2.c Aromatic/amide H refined with riding coordinates:
 C9(H9), C13(H13), C19(H19), C17(H17), C11(H11), C12(H12), C16(H16), C10(H10),
 C18(H18), C15(H15)
2.d Idealised Me refined as rotating group:
 C6(H6A,H6B,H6C), C5(H5A,H5B,H5C)
;
_olex2_submission_special_instructions 'No special instructions were received'

loop_
_space_group_symop_operation_xyz
'x, y, z'
'-x+1/2, -y, z+1/2'
'x+1/2, -y+1/2, -z'
'-x, y+1/2, -z+1/2'
'-x, -y, -z'
'x-1/2, y, -z-1/2'
'-x-1/2, y-1/2, z'
'x, -y-1/2, z-1/2'

loop_
_atom_site_label
_atom_site_type_symbol
_atom_site_fract_x
_atom_site_fract_y
_atom_site_fract_z
_atom_site_U_iso_or_equiv
_atom_site_adp_type
_atom_site_occupancy
_atom_site_site_symmetry_order
_atom_site_calc_flag
_atom_site_refinement_flags_posn
Cl1 Cl 0.03269(3) 0.63633(5) 0.38471(3) 0.04935(19) Uani 1 1 d .
Cl2 Cl -0.09548(4) 0.78808(6) 0.41690(3) 0.0618(2) Uani 1 1 d .
O1 O -0.04309(7) 0.83894(11) 0.27605(7) 0.0292(3) Uani 1 1 d .
O2 O -0.19822(7) 0.59975(11) 0.28354(7) 0.0298(3) Uani 1 1 d .
N1 N -0.06048(7) 0.64911(12) 0.23222(7) 0.0204(3) Uani 1 1 d .
N2 N -0.20098(8) 0.40982(12) 0.23856(8) 0.0251(3) Uani 1 1 d .
C4 C -0.16625(8) 0.51300(14) 0.25588(8) 0.0207(3) Uani 1 1 d .
C14 C -0.10388(9) 0.62441(15) 0.10990(8) 0.0228(3) Uani 1 1 d .
C9 C 0.03021(10) 0.82622(16) 0.09054(9) 0.0269(4) Uani 1 1 d .
H9 H -0.0106 0.8701 0.0745 0.032 Uiso 1 1 calc R
C2 C -0.05473(9) 0.73042(15) 0.28488(9) 0.0237(3) Uani 1 1 d .
C13 C 0.08097(9) 0.66172(16) 0.15802(9) 0.0267(4) Uani 1 1 d .
H13 H 0.0745 0.5949 0.1872 0.032 Uiso 1 1 calc R
C6 C -0.16590(10) 0.30936(15) 0.20110(10) 0.0280(4) Uani 1 1 d .
H6A H -0.1705 0.3227 0.1519 0.042 Uiso 1 1 calc GR
H6B H -0.1899 0.2341 0.2134 0.042 Uiso 1 1 calc GR
H6C H -0.1142 0.3051 0.2134 0.042 Uiso 1 1 calc GR
C8 C 0.01964(9) 0.72910(14) 0.13637(8) 0.0208(3) Uani 1 1 d .
C7 C -0.05916(9) 0.70199(14) 0.16068(8) 0.0206(3) Uani 1 1 d .
H7 H -0.0847 0.7808 0.1636 0.025 Uiso 1 1 calc R
C1 C -0.05922(11) 0.67850(18) 0.35929(10) 0.0332(4) Uani 1 1 d .
H1 H -0.0912 0.6061 0.3595 0.040 Uiso 1 1 calc R
C19 C -0.07209(9) 0.53039(15) 0.07107(9) 0.0255(3) Uani 1 1 d .
H19 H -0.0213 0.5150 0.0747 0.031 Uiso 1 1 calc R
C3 C -0.08220(8) 0.52260(14) 0.24247(8) 0.0202(3) Uani 1 1 d .
H3A H -0.0553 0.4889 0.2818 0.024 Uiso 1 1 calc R
H3B H -0.0693 0.4755 0.2014 0.024 Uiso 1 1 calc R
C17 C -0.19136(11) 0.4818(2) 0.02114(10) 0.0386(5) Uani 1 1 d .
H17 H -0.2205 0.4338 -0.0080 0.046 Uiso 1 1 calc R
C11 C 0.16226(10) 0.79276(19) 0.09203(10) 0.0330(4) Uani 1 1 d .
H11 H 0.2100 0.8150 0.0782 0.040 Uiso 1 1 calc R
C12 C 0.15196(10) 0.69416(19) 0.13604(10) 0.0324(4) Uani 1 1 d .
H12 H 0.1929 0.6493 0.1510 0.039 Uiso 1 1 calc R
C16 C -0.22315(11) 0.5756(2) 0.05893(11) 0.0419(5) Uani 1 1 d .
H16 H -0.2738 0.5913 0.0548 0.050 Uiso 1 1 calc R
C10 C 0.10148(11) 0.85804(17) 0.06865(10) 0.0324(4) Uani 1 1 d .
H10 H 0.1081 0.9232 0.0383 0.039 Uiso 1 1 calc R
C18 C -0.11558(11) 0.45949(18) 0.02704(9) 0.0320(4) Uani 1 1 d .
H18 H -0.0939 0.3969 0.0014 0.038 Uiso 1 1 calc R
C15 C -0.17972(10) 0.64650(19) 0.10293(10) 0.0334(4) Uani 1 1 d .
H15 H -0.2016 0.7095 0.1281 0.040 Uiso 1 1 calc R
C5 C -0.28083(10) 0.40153(18) 0.25090(13) 0.0385(5) Uani 1 1 d .
H5A H -0.2930 0.4434 0.2933 0.058 Uiso 1 1 calc GR
H5B H -0.2950 0.3174 0.2548 0.058 Uiso 1 1 calc GR
H5C H -0.3071 0.4384 0.2128 0.058 Uiso 1 1 calc GR

loop_
_atom_site_aniso_label
_atom_site_aniso_U_11
_atom_site_aniso_U_22
_atom_site_aniso_U_33
_atom_site_aniso_U_23
_atom_site_aniso_U_13
_atom_site_aniso_U_12
Cl1 0.0482(3) 0.0600(4) 0.0398(3) 0.0205(2) -0.0189(2) -0.0231(2)
Cl2 0.0940(5) 0.0610(4) 0.0304(3) -0.0188(2) 0.0224(3) -0.0157(3)
O1 0.0327(6) 0.0246(6) 0.0302(7) -0.0055(5) 0.0022(5) -0.0085(5)
O2 0.0248(6) 0.0219(6) 0.0427(7) -0.0081(5) 0.0078(5) -0.0016(4)
N1 0.0213(6) 0.0221(6) 0.0178(7) 0.0000(5) 0.0014(5) -0.0028(5)
N2 0.0218(7) 0.0189(7) 0.0346(8) -0.0024(6) -0.0021(6) -0.0008(5)
C4 0.0218(7) 0.0182(7) 0.0221(7) -0.0005(6) -0.0004(6) -0.0004(5)
C14 0.0220(8) 0.0294(8) 0.0169(7) 0.0021(6) -0.0010(6) -0.0004(6)
C9 0.0311(9) 0.0248(8) 0.0248(8) 0.0018(6) 0.0020(6) -0.0001(6)
C2 0.0200(7) 0.0284(8) 0.0229(8) -0.0038(6) 0.0023(6) -0.0055(6)
C13 0.0242(8) 0.0341(9) 0.0217(8) 0.0038(6) -0.0005(6) -0.0001(6)
C6 0.0314(8) 0.0178(7) 0.0348(10) -0.0043(6) -0.0021(7) 0.0000(6)
C8 0.0221(7) 0.0231(7) 0.0173(7) -0.0019(6) 0.0009(6) -0.0021(6)
C7 0.0215(7) 0.0219(7) 0.0184(7) 0.0002(6) 0.0006(6) 0.0021(6)
C1 0.0396(10) 0.0385(10) 0.0214(9) -0.0050(7) 0.0013(7) -0.0143(8)
C19 0.0251(8) 0.0296(8) 0.0218(8) 0.0001(6) 0.0014(6) -0.0029(6)
C3 0.0201(7) 0.0208(7) 0.0198(7) -0.0010(6) 0.0005(6) 0.0003(5)
C17 0.0362(10) 0.0568(12) 0.0229(9) -0.0045(8) -0.0055(7) -0.0131(9)
C11 0.0262(8) 0.0478(11) 0.0251(9) -0.0061(8) 0.0037(7) -0.0143(7)
C12 0.0231(8) 0.0499(11) 0.0242(9) -0.0014(8) -0.0023(7) -0.0003(7)
C16 0.0235(8) 0.0720(14) 0.0302(10) -0.0043(10) -0.0071(7) 0.0003(9)
C10 0.0402(10) 0.0307(9) 0.0262(9) 0.0018(7) 0.0061(7) -0.0102(7)
C18 0.0363(9) 0.0385(9) 0.0211(8) -0.0043(7) 0.0013(7) -0.0074(7)
C15 0.0243(8) 0.0509(11) 0.0251(9) -0.0032(8) -0.0022(7) 0.0058(8)
C5 0.0238(9) 0.0276(9) 0.0639(14) -0.0045(9) 0.0002(8) -0.0055(7)

loop_
_atom_type_symbol
_atom_type_description
_atom_type_scat_dispersion_real
_atom_type_scat_dispersion_imag
_atom_type_scat_source
C C 0.0181 0.0091 'International Tables Vol C Tables 4.2.6.8 and 6.1.1.4'
H H 0.0000 0.0000 'International Tables Vol C Tables 4.2.6.8 and 6.1.1.4'
N N 0.0311 0.0180 'International Tables Vol C Tables 4.2.6.8 and 6.1.1.4'
O O 0.0492 0.0322 'International Tables Vol C Tables 4.2.6.8 and 6.1.1.4'
Cl Cl 0.3639 0.7018 'International Tables Vol C Tables 4.2.6.8 and 6.1.1.4'

loop_
_geom_angle_atom_site_label_1
_geom_angle_atom_site_label_2
_geom_angle_atom_site_label_3
_geom_angle
C2 N1 C7 115.54(13)
C2 N1 C3 123.26(14)
C3 N1 C7 119.98(13)
C4 N2 C6 124.10(14)
C4 N2 C5 118.24(15)
C5 N2 C6 117.31(14)
O2 C4 N2 122.95(15)
O2 C4 C3 118.57(14)
N2 C4 C3 118.46(14)
C19 C14 C7 122.60(14)
C15 C14 C7 118.78(15)
C15 C14 C19 118.61(16)
C10 C9 C8 120.47(17)
O1 C2 N1 123.54(16)
O1 C2 C1 119.89(15)
N1 C2 C1 116.48(14)
C12 C13 C8 120.07(17)
C9 C8 C7 118.03(14)
C13 C8 C9 119.09(15)
C13 C8 C7 122.87(14)
N1 C7 C14 111.34(12)
N1 C7 C8 111.94(13)
C8 C7 C14 113.85(13)
Cl2 C1 Cl1 110.39(10)
C2 C1 Cl1 107.53(12)
C2 C1 Cl2 110.51(14)
C18 C19 C14 120.55(16)
N1 C3 C4 110.62(12)
C16 C17 C18 119.57(18)
C10 C11 C12 119.82(16)
C11 C12 C13 120.51(17)
C17 C16 C15 120.24(18)
C11 C10 C9 119.99(17)
C17 C18 C19 120.22(18)
C16 C15 C14 120.80(18)

loop_
_geom_bond_atom_site_label_1
_geom_bond_atom_site_label_2
_geom_bond_distance
Cl1 C1 1.783(2)
Cl2 C1 1.758(2)
O1 C2 1.220(2)
O2 C4 1.231(2)
N1 C2 1.352(2)
N1 C7 1.491(2)
N1 C3 1.454(2)
N2 C4 1.334(2)
N2 C6 1.459(2)
N2 C5 1.457(2)
C4 C3 1.536(2)
C14 C7 1.523(2)
C14 C19 1.394(2)
C14 C15 1.391(2)
C9 C8 1.394(2)
C9 C10 1.392(3)
C2 C1 1.540(2)
C13 C8 1.390(2)
C13 C12 1.390(2)
C8 C7 1.520(2)
C19 C18 1.389(2)
C17 C16 1.382(3)
C17 C18 1.388(3)
C11 C12 1.384(3)
C11 C10 1.381(3)
C16 C15 1.388(3)

loop_
_geom_torsion_atom_site_label_1
_geom_torsion_atom_site_label_2
_geom_torsion_atom_site_label_3
_geom_torsion_atom_site_label_4
_geom_torsion
O1 C2 C1 Cl1 -88.75(18)
O1 C2 C1 Cl2 31.8(2)
O2 C4 C3 N1 -28.7(2)
N1 C2 C1 Cl1 87.99(15)
N1 C2 C1 Cl2 -151.46(13)
N2 C4 C3 N1 152.95(15)
C14 C19 C18 C17 0.1(3)
C9 C8 C7 N1 -149.41(14)
C9 C8 C7 C14 83.21(18)
C2 N1 C7 C14 -150.34(14)
C2 N1 C7 C8 80.95(16)
C2 N1 C3 C4 75.34(18)
C13 C8 C7 N1 30.4(2)
C13 C8 C7 C14 -96.99(19)
C6 N2 C4 O2 175.19(16)
C6 N2 C4 C3 -6.5(2)
C8 C9 C10 C11 0.4(3)
C8 C13 C12 C11 -0.6(3)
C7 N1 C2 O1 -5.8(2)
C7 N1 C2 C1 177.56(14)
C7 N1 C3 C4 -91.46(16)
C7 C14 C19 C18 177.93(16)
C7 C14 C15 C16 -177.97(18)
C19 C14 C7 N1 -91.13(18)
C19 C14 C7 C8 36.6(2)
C19 C14 C15 C16 0.8(3)
C3 N1 C2 O1 -173.18(15)
C3 N1 C2 C1 10.2(2)
C3 N1 C7 C14 17.44(19)
C3 N1 C7 C8 -111.27(15)
C17 C16 C15 C14 -0.1(3)
C12 C13 C8 C9 2.3(3)
C12 C13 C8 C7 -177.46(16)
C12 C11 C10 C9 1.4(3)
C16 C17 C18 C19 0.5(3)
C10 C9 C8 C13 -2.2(3)
C10 C9 C8 C7 177.57(16)
C10 C11 C12 C13 -1.3(3)
C18 C17 C16 C15 -0.5(3)
C15 C14 C7 N1 87.58(18)
C15 C14 C7 C8 -144.74(16)
C15 C14 C19 C18 -0.8(3)
C5 N2 C4 O2 2.1(3)
C5 N2 C4 C3 -179.54(16)
